data_4324213
loop_
_publ_author_name
'Minghuey Shieh'
'Yen-Yi Chu'
'Miao-Hsing Hsu'
'Wei-Ming Ke'
'Chien-Nan Lin'

_publ_section_title
;
 Lead-Chromium Carbonyl Complexes Incorporated with Group 8 Metals:
 Synthesis, Reactivity, and Theoretical Calculations
;
_journal_name_full 'Inorganic Chemistry'
_journal_page_first 565
_journal_page_last 575
_journal_paper_doi 10.1021/ic101560u
_journal_volume 50
_journal_year 2011
_chemical_formula_moiety 'C35 H40 Cr2 Fe3 N2 O19 Pb2'
_chemical_formula_sum 'C35 H40 Cr2 Fe3 N2 O19 Pb2'
_chemical_formula_weight 1478.62
_chemical_name_systematic
;
 ?
;
_space_group_IT_number 14
_symmetry_cell_setting monoclinic
_symmetry_space_group_name_Hall '-P 2ybc'
_symmetry_space_group_name_H-M 'P 1 21/c 1'
_atom_sites_solution_hydrogens geom
_atom_sites_solution_primary direct
_atom_sites_solution_secondary difmap
_audit_creation_method SHELXL-97
_cell_angle_alpha 90.00
_cell_angle_beta 107.5060(10)
_cell_angle_gamma 90.00
_cell_formula_units_Z 4
_cell_length_a 12.9995(2)
_cell_length_b 18.8599(3)
_cell_length_c 20.5628(4)
_cell_measurement_reflns_used 16105
_cell_measurement_temperature 298(2)
_cell_measurement_theta_max 25.35
_cell_measurement_theta_min 2.037
_cell_volume 4807.88(14)
_computing_cell_refinement 'HKL Scalepack (Otwinowski & Minor 1997)'
_computing_data_collection 'Collect (Nonius BV, 1997-2000)'
_computing_data_reduction 'HKL Denzo and Scalepack (Otwinowski & Minor 19'
_computing_molecular_graphics 'Ortep-3 for Windows (Farrugia, 1997)'
_computing_publication_material 'WinGX publication routines (Farrugia, 1999)'
_computing_structure_refinement 'SHELXL-97 (Sheldrick, 1997)'
_computing_structure_solution 'SHELXS-86 (Sheldrick, 1986)'
_diffrn_ambient_temperature 298(2)
_diffrn_detector_area_resol_mean 9
_diffrn_measured_fraction_theta_full 0.994
_diffrn_measured_fraction_theta_max 0.994
_diffrn_measurement_device_type KappaCCD
_diffrn_measurement_method 'CCD rotation images, thick slices'
_diffrn_radiation_monochromator graphite
_diffrn_radiation_source 'fine-focus sealed tube'
_diffrn_radiation_type MoK\a
_diffrn_radiation_wavelength 0.71073
_diffrn_reflns_av_R_equivalents 0.0747
_diffrn_reflns_av_sigmaI/netI 0.0654
_diffrn_reflns_limit_h_max 15
_diffrn_reflns_limit_h_min -15
_diffrn_reflns_limit_k_max 20
_diffrn_reflns_limit_k_min -22
_diffrn_reflns_limit_l_max 24
_diffrn_reflns_limit_l_min -24
_diffrn_reflns_number 30697
_diffrn_reflns_theta_full 25.34
_diffrn_reflns_theta_max 25.34
_diffrn_reflns_theta_min 2.08
_exptl_absorpt_coefficient_mu 8.362
_exptl_absorpt_correction_T_max 0.2035
_exptl_absorpt_correction_T_min 0.165
_exptl_absorpt_correction_type multi-scan
_exptl_absorpt_process_details
;
 ?
;
_exptl_crystal_colour black
_exptl_crystal_density_diffrn 2.043
_exptl_crystal_description prism
_exptl_crystal_F_000 2824
_exptl_crystal_size_max 0.25
_exptl_crystal_size_mid 0.22
_exptl_crystal_size_min 0.18
_refine_diff_density_max 1.168
_refine_diff_density_min -2.655
_refine_diff_density_rms 0.473
_refine_ls_extinction_method none
_refine_ls_goodness_of_fit_ref 1.096
_refine_ls_hydrogen_treatment fixed
_refine_ls_matrix_type full
_refine_ls_number_parameters 568
_refine_ls_number_reflns 8762
_refine_ls_number_restraints 0
_refine_ls_restrained_S_all 1.096
_refine_ls_R_factor_all 0.0676
_refine_ls_R_factor_gt 0.0422
_refine_ls_shift/su_max 0.006
_refine_ls_shift/su_mean 0.001
_refine_ls_structure_factor_coef Fsqd
_refine_ls_weighting_details 'calc w=1/[\s^2^(Fo^2^)+(0.0769P)^2^+0.0000P] where P=(Fo^2^+2Fc^2^)/3'
_refine_ls_weighting_scheme calc
_refine_ls_wR_factor_gt 0.1062
_refine_ls_wR_factor_ref 0.1395
_reflns_number_gt 6745
_reflns_number_total 8762
_reflns_threshold_expression >2sigma(I)
_cod_data_source_file ic101560u_si_002_4.cif
_cod_data_source_block 6
_cod_database_code 4324213

loop_
_symmetry_equiv_pos_as_xyz
'x, y, z'
'-x, y+1/2, -z+1/2'
'-x, -y, -z'
'x, -y-1/2, z-1/2'

loop_
_atom_site_label
_atom_site_type_symbol
_atom_site_fract_x
_atom_site_fract_y
_atom_site_fract_z
_atom_site_U_iso_or_equiv
_atom_site_adp_type
_atom_site_occupancy
_atom_site_symmetry_multiplicity
_atom_site_calc_flag
_atom_site_refinement_flags
Pb1 Pb 0.16770(3) 0.267806(19) 0.270264(16) 0.02687(12) Uani 1 1 d .
Pb2 Pb 0.37651(3) 0.249592(17) 0.470071(16) 0.02384(12) Uani 1 1 d .
Fe1 Fe 0.22344(10) 0.18336(7) 0.37843(5) 0.0242(3) Uani 1 1 d .
Fe2 Fe 0.23555(10) 0.33453(7) 0.38835(6) 0.0265(3) Uani 1 1 d .
Fe3 Fe 0.37636(11) 0.25847(6) 0.33905(6) 0.0228(3) Uani 1 1 d .
Cr1 Cr 0.02375(12) 0.26872(8) 0.14542(7) 0.0254(3) Uani 1 1 d .
Cr2 Cr 0.51124(12) 0.24906(7) 0.59664(7) 0.0242(3) Uani 1 1 d .
O1 O 0.1926(6) 0.3360(4) 0.0894(4) 0.057(2) Uani 1 1 d .
O2 O 0.0949(6) 0.1193(4) 0.1265(3) 0.0448(18) Uani 1 1 d .
O3 O -0.1271(6) 0.2618(4) 0.0035(3) 0.0415(18) Uani 1 1 d .
O4 O -0.1452(7) 0.2013(5) 0.2000(4) 0.073(3) Uani 1 1 d .
O5 O -0.0697(8) 0.4125(4) 0.1635(4) 0.075(3) Uani 1 1 d .
O6 O 0.4415(6) 0.0979(4) 0.6116(3) 0.0489(19) Uani 1 1 d .
O7 O 0.3210(6) 0.3092(4) 0.6359(4) 0.0489(19) Uani 1 1 d .
O8 O 0.6380(7) 0.2578(4) 0.7439(4) 0.047(2) Uani 1 1 d .
O9 O 0.6040(7) 0.3896(4) 0.5680(4) 0.062(2) Uani 1 1 d .
O10 O 0.6965(6) 0.1759(5) 0.5616(4) 0.060(2) Uani 1 1 d .
O11 O 0.1269(6) 0.0798(4) 0.2733(3) 0.0471(19) Uani 1 1 d .
O12 O 0.3291(7) 0.0610(4) 0.4558(4) 0.066(2) Uani 1 1 d .
O13 O 0.0484(6) 0.1966(5) 0.4394(4) 0.062(2) Uani 1 1 d .
O14 O 0.0896(9) 0.4402(5) 0.3092(4) 0.096(4) Uani 1 1 d .
O15 O 0.1372(7) 0.3631(5) 0.4959(4) 0.064(2) Uani 1 1 d .
O16 O 0.4134(8) 0.4358(4) 0.4197(5) 0.072(3) Uani 1 1 d .
O17 O 0.6048(6) 0.2695(4) 0.4165(3) 0.0406(17) Uani 1 1 d .
O18 O 0.4085(7) 0.3635(4) 0.2422(4) 0.059(2) Uani 1 1 d .
O19 O 0.3944(6) 0.1235(4) 0.2733(3) 0.0451(18) Uani 1 1 d .
N1 N 0.7610(7) 0.4336(4) 0.3717(4) 0.038(2) Uani 1 1 d .
N2 N 0.7472(6) 0.0617(4) 0.3703(3) 0.0252(17) Uani 1 1 d .
C1 C 0.1316(8) 0.3107(5) 0.1108(5) 0.036(2) Uani 1 1 d .
C2 C 0.0700(7) 0.1757(5) 0.1340(4) 0.027(2) Uani 1 1 d .
C3 C -0.0708(8) 0.2658(5) 0.0580(5) 0.030(2) Uani 1 1 d .
C4 C -0.0810(9) 0.2275(6) 0.1801(5) 0.043(3) Uani 1 1 d .
C5 C -0.0311(8) 0.3590(6) 0.1581(5) 0.042(3) Uani 1 1 d .
C6 C 0.4660(8) 0.1556(6) 0.6065(4) 0.033(2) Uani 1 1 d .
C7 C 0.3915(8) 0.2873(5) 0.6201(4) 0.028(2) Uani 1 1 d .
C8 C 0.5905(9) 0.2551(5) 0.6867(5) 0.034(2) Uani 1 1 d .
C9 C 0.5656(8) 0.3386(6) 0.5777(4) 0.038(2) Uani 1 1 d .
C10 C 0.6254(8) 0.2054(6) 0.5726(5) 0.035(2) Uani 1 1 d .
C11 C 0.1622(8) 0.1249(5) 0.3105(5) 0.031(2) Uani 1 1 d .
C12 C 0.2908(9) 0.1126(6) 0.4289(5) 0.043(3) Uani 1 1 d .
C13 C 0.1158(9) 0.1932(5) 0.4166(4) 0.037(2) Uani 1 1 d .
C14 C 0.1445(10) 0.3945(6) 0.3359(5) 0.051(3) Uani 1 1 d .
C15 C 0.1776(8) 0.3477(6) 0.4549(5) 0.042(3) Uani 1 1 d .
C16 C 0.3464(9) 0.3937(6) 0.4081(5) 0.043(3) Uani 1 1 d .
C17 C 0.5131(9) 0.2655(5) 0.3914(5) 0.029(2) Uani 1 1 d .
C18 C 0.3891(8) 0.3216(5) 0.2780(5) 0.034(2) Uani 1 1 d .
C19 C 0.3830(7) 0.1758(5) 0.2993(4) 0.028(2) Uani 1 1 d .
C20 C 0.6559(8) 0.4440(5) 0.3856(5) 0.042(3) Uani 1 1 d .
H20A H 0.5988 0.4280 0.3468 0.050 Uiso 1 1 d R
H20B H 0.6552 0.4172 0.4251 0.050 Uiso 1 1 d R
C21 C 0.6300(10) 0.5193(6) 0.3992(6) 0.065(4) Uani 1 1 d .
H21A H 0.5612 0.5217 0.4073 0.078 Uiso 1 1 d R
H21B H 0.6284 0.5477 0.3601 0.078 Uiso 1 1 d R
H21C H 0.6849 0.5369 0.4384 0.078 Uiso 1 1 d R
C22 C 0.8554(8) 0.4616(6) 0.4313(5) 0.048(3) Uani 1 1 d .
H22A H 0.9217 0.4509 0.4219 0.057 Uiso 1 1 d R
H22B H 0.8482 0.5120 0.4345 0.057 Uiso 1 1 d R
C23 C 0.8636(11) 0.4328(7) 0.5001(6) 0.068(4) Uani 1 1 d .
H23A H 0.9244 0.4530 0.5339 0.082 Uiso 1 1 d R
H23B H 0.8724 0.3823 0.4989 0.082 Uiso 1 1 d R
H23C H 0.7988 0.4434 0.5115 0.082 Uiso 1 1 d R
C24 C 0.7627(9) 0.4731(6) 0.3080(5) 0.052(3) Uani 1 1 d .
H24A H 0.7509 0.5228 0.3131 0.063 Uiso 1 1 d R
H24B H 0.8323 0.4662 0.3018 0.063 Uiso 1 1 d R
C25 C 0.6760(13) 0.4481(7) 0.2405(6) 0.080(5) Uani 1 1 d .
H25A H 0.6831 0.4748 0.2023 0.096 Uiso 1 1 d R
H25B H 0.6052 0.4551 0.2448 0.096 Uiso 1 1 d R
H25C H 0.6866 0.3986 0.2335 0.096 Uiso 1 1 d R
C26 C 0.7744(8) 0.3535(5) 0.3637(5) 0.041(3) Uani 1 1 d .
H26A H 0.7777 0.3303 0.4058 0.049 Uiso 1 1 d R
H26B H 0.7136 0.3360 0.3281 0.049 Uiso 1 1 d R
C27 C 0.8750(10) 0.3306(7) 0.3474(7) 0.066(4) Uani 1 1 d .
H27A H 0.8773 0.2800 0.3433 0.080 Uiso 1 1 d R
H27B H 0.9378 0.3464 0.3826 0.080 Uiso 1 1 d R
H27C H 0.8737 0.3521 0.3049 0.080 Uiso 1 1 d R
C28 C 0.8286(8) 0.1109(5) 0.3519(5) 0.036(2) Uani 1 1 d .
H28A H 0.7908 0.1419 0.3155 0.043 Uiso 1 1 d R
H28B H 0.8657 0.1386 0.3911 0.043 Uiso 1 1 d R
C29 C 0.9147(9) 0.0741(7) 0.3290(6) 0.060(3) Uani 1 1 d .
H29A H 0.9620 0.1084 0.3185 0.072 Uiso 1 1 d R
H29B H 0.8807 0.0466 0.2890 0.072 Uiso 1 1 d R
H29C H 0.9556 0.0433 0.3646 0.072 Uiso 1 1 d R
C30 C 0.6876(8) 0.0150(5) 0.3107(4) 0.039(3) Uani 1 1 d .
H30A H 0.7370 -0.0184 0.3012 0.047 Uiso 1 1 d R
H30B H 0.6312 -0.0101 0.3221 0.047 Uiso 1 1 d R
C31 C 0.6325(9) 0.0520(6) 0.2429(5) 0.047(3) Uani 1 1 d .
H31A H 0.5974 0.0177 0.2091 0.056 Uiso 1 1 d R
H31B H 0.6861 0.0769 0.2282 0.056 Uiso 1 1 d R
H31C H 0.5802 0.0852 0.2491 0.056 Uiso 1 1 d R
C32 C 0.8044(8) 0.0146(5) 0.4301(4) 0.039(2) Uani 1 1 d .
H32A H 0.7516 -0.0144 0.4415 0.047 Uiso 1 1 d R
H32B H 0.8549 -0.0153 0.4172 0.047 Uiso 1 1 d R
C33 C 0.8665(9) 0.0494(6) 0.4948(5) 0.052(3) Uani 1 1 d .
H33A H 0.8983 0.0143 0.5286 0.063 Uiso 1 1 d R
H33B H 0.8190 0.0789 0.5108 0.063 Uiso 1 1 d R
H33C H 0.9223 0.0780 0.4865 0.063 Uiso 1 1 d R
C34 C 0.6692(7) 0.1102(5) 0.3906(4) 0.031(2) Uani 1 1 d .
H34A H 0.7084 0.1417 0.4260 0.037 Uiso 1 1 d R
H34B H 0.6298 0.1372 0.3515 0.037 Uiso 1 1 d R
C35 C 0.5855(8) 0.0745(5) 0.4165(5) 0.043(3) Uani 1 1 d .
H35A H 0.5398 0.1096 0.4275 0.051 Uiso 1 1 d R
H35B H 0.6213 0.0478 0.4567 0.051 Uiso 1 1 d R
H35C H 0.5426 0.0432 0.3821 0.051 Uiso 1 1 d R

loop_
_atom_site_aniso_label
_atom_site_aniso_U_11
_atom_site_aniso_U_22
_atom_site_aniso_U_33
_atom_site_aniso_U_23
_atom_site_aniso_U_13
_atom_site_aniso_U_12
Pb1 0.0279(2) 0.0299(2) 0.01892(19) -0.00050(14) 0.00122(14) 0.00327(15)
Pb2 0.0238(2) 0.0289(2) 0.01721(19) 0.00146(13) 0.00369(15) -0.00127(13)
Fe1 0.0218(7) 0.0292(8) 0.0211(6) 0.0008(5) 0.0056(5) -0.0025(5)
Fe2 0.0297(8) 0.0282(8) 0.0201(6) -0.0016(5) 0.0053(5) 0.0043(6)
Fe3 0.0238(7) 0.0252(7) 0.0200(6) 0.0022(5) 0.0073(5) 0.0010(5)
Cr1 0.0270(9) 0.0261(8) 0.0203(7) -0.0001(6) 0.0027(6) 0.0044(6)
Cr2 0.0256(9) 0.0260(8) 0.0190(7) 0.0003(6) 0.0036(6) -0.0021(6)
O1 0.052(5) 0.058(5) 0.065(5) 0.017(4) 0.024(4) -0.017(4)
O2 0.059(5) 0.033(4) 0.041(4) -0.006(3) 0.014(4) 0.011(4)
O3 0.036(5) 0.053(5) 0.024(4) -0.004(3) -0.008(3) -0.001(3)
O4 0.058(6) 0.087(7) 0.089(6) 0.018(5) 0.044(5) 0.003(5)
O5 0.099(8) 0.048(6) 0.059(5) -0.014(4) -0.004(5) 0.038(5)
O6 0.069(6) 0.033(4) 0.051(4) 0.004(3) 0.028(4) -0.014(4)
O7 0.047(5) 0.052(5) 0.053(4) -0.006(4) 0.025(4) 0.006(4)
O8 0.049(5) 0.053(5) 0.032(4) 0.002(3) 0.000(4) 0.003(4)
O9 0.076(6) 0.036(5) 0.073(5) 0.004(4) 0.023(5) -0.028(4)
O10 0.046(5) 0.067(6) 0.071(5) -0.002(4) 0.025(4) 0.012(4)
O11 0.064(6) 0.040(5) 0.044(4) -0.016(4) 0.026(4) -0.012(4)
O12 0.081(7) 0.038(5) 0.057(5) 0.016(4) -0.011(4) -0.006(4)
O13 0.047(5) 0.095(7) 0.058(5) -0.032(5) 0.039(4) -0.023(5)
O14 0.140(10) 0.066(7) 0.050(5) -0.002(5) -0.020(5) 0.046(6)
O15 0.073(6) 0.083(6) 0.051(5) -0.018(4) 0.039(5) 0.007(5)
O16 0.079(7) 0.039(5) 0.099(7) -0.004(5) 0.030(5) -0.025(5)
O17 0.023(4) 0.049(5) 0.046(4) 0.008(3) 0.005(3) -0.002(3)
O18 0.083(6) 0.049(5) 0.058(5) 0.030(4) 0.039(4) 0.003(4)
O19 0.053(5) 0.036(5) 0.042(4) -0.006(3) 0.009(3) 0.012(4)
N1 0.039(5) 0.023(5) 0.045(5) 0.014(4) 0.002(4) -0.003(4)
N2 0.027(4) 0.018(4) 0.029(4) -0.002(3) 0.005(3) 0.001(3)
C1 0.036(6) 0.034(6) 0.029(5) -0.003(4) -0.002(4) -0.001(5)
C2 0.027(5) 0.033(6) 0.015(4) -0.002(4) -0.002(4) -0.001(4)
C3 0.030(6) 0.028(5) 0.035(6) 0.005(4) 0.012(5) 0.006(4)
C4 0.035(7) 0.051(7) 0.041(6) -0.004(5) 0.011(5) 0.006(5)
C5 0.042(7) 0.034(6) 0.039(6) -0.002(5) -0.004(5) 0.008(5)
C6 0.034(6) 0.049(7) 0.014(4) 0.006(4) 0.002(4) 0.004(5)
C7 0.034(6) 0.028(5) 0.018(4) 0.001(4) 0.003(4) 0.000(4)
C8 0.031(6) 0.048(7) 0.023(5) -0.003(4) 0.006(5) 0.000(4)
C9 0.042(7) 0.041(7) 0.022(5) 0.000(4) -0.001(4) -0.001(5)
C10 0.029(6) 0.041(6) 0.029(5) 0.001(4) 0.001(4) 0.004(5)
C11 0.029(6) 0.034(6) 0.033(5) -0.001(5) 0.013(4) 0.004(4)
C12 0.042(7) 0.042(7) 0.038(6) 0.017(5) 0.004(5) -0.005(5)
C13 0.040(7) 0.041(6) 0.024(5) -0.014(4) -0.001(5) -0.012(5)
C14 0.082(9) 0.036(7) 0.024(5) 0.000(5) -0.004(5) 0.018(6)
C15 0.040(7) 0.045(7) 0.033(5) -0.006(5) 0.001(5) 0.004(5)
C16 0.045(7) 0.037(7) 0.047(6) 0.003(5) 0.014(5) 0.003(5)
C17 0.038(7) 0.022(5) 0.027(5) 0.003(4) 0.010(4) -0.007(4)
C18 0.043(6) 0.031(6) 0.029(5) 0.001(4) 0.010(4) 0.006(5)
C19 0.030(6) 0.028(6) 0.026(5) 0.002(4) 0.006(4) -0.004(4)
C20 0.031(6) 0.040(7) 0.051(6) -0.006(5) 0.007(5) -0.004(5)
C21 0.054(8) 0.039(7) 0.093(9) -0.013(7) 0.007(7) 0.001(6)
C22 0.026(6) 0.044(7) 0.064(7) 0.001(6) 0.001(5) -0.006(5)
C23 0.074(10) 0.058(8) 0.046(7) 0.013(6) -0.024(6) -0.018(7)
C24 0.045(8) 0.053(8) 0.051(7) 0.014(6) 0.003(5) -0.006(6)
C25 0.120(14) 0.061(9) 0.042(7) 0.012(6) -0.001(7) -0.007(9)
C26 0.046(7) 0.022(6) 0.053(6) 0.003(4) 0.012(5) -0.006(4)
C27 0.056(9) 0.048(8) 0.097(10) -0.005(7) 0.027(7) -0.001(6)
C28 0.033(6) 0.027(6) 0.050(6) 0.002(5) 0.015(5) -0.012(4)
C29 0.044(8) 0.073(9) 0.074(8) -0.012(7) 0.033(7) -0.003(6)
C30 0.046(7) 0.032(6) 0.039(6) -0.008(4) 0.011(5) 0.002(5)
C31 0.048(8) 0.053(7) 0.037(6) -0.005(5) 0.009(5) -0.004(5)
C32 0.040(6) 0.029(6) 0.043(6) 0.008(5) 0.004(5) 0.007(5)
C33 0.053(8) 0.052(7) 0.041(6) -0.002(5) -0.001(5) 0.010(6)
C34 0.028(6) 0.030(6) 0.029(5) 0.002(4) 0.000(4) 0.007(4)
C35 0.045(7) 0.038(6) 0.043(6) 0.007(5) 0.011(5) 0.003(5)

loop_
_atom_type_symbol
_atom_type_description
_atom_type_scat_dispersion_real
_atom_type_scat_dispersion_imag
_atom_type_scat_source
C C 0.0033 0.0016 'International Tables Vol C Tables 4.2.6.8 and 6.1.1.4'
H H 0.0000 0.0000 'International Tables Vol C Tables 4.2.6.8 and 6.1.1.4'
Pb Pb -3.3944 10.1111 'International Tables Vol C Tables 4.2.6.8 and 6.1.1.4'
Cr Cr 0.3209 0.6236 'International Tables Vol C Tables 4.2.6.8 and 6.1.1.4'
Fe Fe 0.3463 0.8444 'International Tables Vol C Tables 4.2.6.8 and 6.1.1.4'
O O 0.0106 0.0060 'International Tables Vol C Tables 4.2.6.8 and 6.1.1.4'
N N 0.0061 0.0033 'International Tables Vol C Tables 4.2.6.8 and 6.1.1.4'

loop_
_geom_angle_atom_site_label_1
_geom_angle_atom_site_label_2
_geom_angle_atom_site_label_3
_geom_angle
Fe2 Pb1 Fe1 65.40(4)
Fe2 Pb1 Fe3 62.46(4)
Fe1 Pb1 Fe3 62.42(4)
Fe2 Pb1 Cr1 145.15(4)
Fe1 Pb1 Cr1 137.88(4)
Fe3 Pb1 Cr1 144.57(4)
Fe2 Pb1 C14 37.4(2)
Fe1 Pb1 C14 98.6(2)
Fe3 Pb1 C14 92.3(2)
Cr1 Pb1 C14 108.0(2)
Fe2 Pb1 C11 102.48(19)
Fe1 Pb1 C11 37.51(19)
Fe3 Pb1 C11 83.84(19)
Cr1 Pb1 C11 102.4(2)
C14 Pb1 C11 131.0(3)
Fe1 Pb2 Fe2 66.19(4)
Fe1 Pb2 Cr2 146.89(4)
Fe2 Pb2 Cr2 138.98(4)
Fe1 Pb2 Fe3 62.45(4)
Fe2 Pb2 Fe3 62.13(4)
Cr2 Pb2 Fe3 141.10(4)
Fe1 Pb2 C17 96.6(2)
Fe2 Pb2 C17 90.4(2)
Cr2 Pb2 C17 102.9(2)
Fe3 Pb2 C17 38.2(2)
Fe1 Pb2 C12 37.3(2)
Fe2 Pb2 C12 103.2(2)
Cr2 Pb2 C12 111.8(2)
Fe3 Pb2 C12 82.9(2)
C17 Pb2 C12 100.9(3)
C12 Fe1 C11 91.1(5)
C12 Fe1 C13 97.8(5)
C11 Fe1 C13 100.6(4)
C12 Fe1 Pb2 78.5(3)
C11 Fe1 Pb2 158.8(3)
C13 Fe1 Pb2 99.1(3)
C12 Fe1 Pb1 156.1(4)
C11 Fe1 Pb1 76.6(3)
C13 Fe1 Pb1 104.5(3)
Pb2 Fe1 Pb1 105.93(5)
C12 Fe1 Fe3 106.8(3)
C11 Fe1 Fe3 106.3(3)
C13 Fe1 Fe3 142.8(3)
Pb2 Fe1 Fe3 60.34(4)
Pb1 Fe1 Fe3 58.93(4)
C12 Fe1 Fe2 135.2(3)
C11 Fe1 Fe2 132.8(3)
C13 Fe1 Fe2 84.3(3)
Pb2 Fe1 Fe2 57.16(4)
Pb1 Fe1 Fe2 57.08(4)
Fe3 Fe1 Fe2 58.59(4)
C15 Fe2 C16 103.9(5)
C15 Fe2 C14 91.1(5)
C16 Fe2 C14 94.9(6)
C15 Fe2 Pb2 88.2(3)
C16 Fe2 Pb2 82.8(3)
C14 Fe2 Pb2 177.4(4)
C15 Fe2 Pb1 132.6(3)
C16 Fe2 Pb1 122.4(3)
C14 Fe2 Pb1 76.4(3)
Pb2 Fe2 Pb1 105.87(5)
C15 Fe2 Fe3 147.7(3)
C16 Fe2 Fe3 80.1(4)
C14 Fe2 Fe3 120.7(4)
Pb2 Fe2 Fe3 60.24(4)
Pb1 Fe2 Fe3 59.15(4)
C15 Fe2 Fe1 99.7(4)
C16 Fe2 Fe1 132.0(4)
C14 Fe2 Fe1 125.9(4)
Pb2 Fe2 Fe1 56.65(4)
Pb1 Fe2 Fe1 57.52(3)
Fe3 Fe2 Fe1 58.78(4)
C18 Fe3 C17 95.1(4)
C18 Fe3 C19 103.6(4)
C17 Fe3 C19 99.6(4)
C18 Fe3 Pb1 82.9(3)
C17 Fe3 Pb1 170.6(3)
C19 Fe3 Pb1 89.8(3)
C18 Fe3 Pb2 140.9(3)
C17 Fe3 Pb2 72.6(3)
C19 Fe3 Pb2 114.8(3)
Pb1 Fe3 Pb2 103.26(4)
C18 Fe3 Fe2 97.2(3)
C17 Fe3 Fe2 113.0(3)
C19 Fe3 Fe2 139.3(3)
Pb1 Fe3 Fe2 58.40(4)
Pb2 Fe3 Fe2 57.63(4)
C18 Fe3 Fe1 141.5(3)
C17 Fe3 Fe1 122.5(3)
C19 Fe3 Fe1 79.8(3)
Pb1 Fe3 Fe1 58.65(4)
Pb2 Fe3 Fe1 57.20(3)
Fe2 Fe3 Fe1 62.63(5)
C3 Cr1 C2 89.7(4)
C3 Cr1 C4 90.6(4)
C2 Cr1 C4 87.5(4)
C3 Cr1 C5 89.6(4)
C2 Cr1 C5 176.0(5)
C4 Cr1 C5 88.5(5)
C3 Cr1 C1 89.8(4)
C2 Cr1 C1 92.4(4)
C4 Cr1 C1 179.5(4)
C5 Cr1 C1 91.6(5)
C3 Cr1 Pb1 176.9(3)
C2 Cr1 Pb1 87.5(2)
C4 Cr1 Pb1 90.6(3)
C5 Cr1 Pb1 93.3(3)
C1 Cr1 Pb1 88.9(3)
C8 Cr2 C10 92.5(4)
C8 Cr2 C6 92.7(4)
C10 Cr2 C6 85.2(4)
C8 Cr2 C7 88.6(4)
C10 Cr2 C7 176.3(4)
C6 Cr2 C7 91.3(4)
C8 Cr2 C9 91.2(4)
C10 Cr2 C9 88.0(4)
C6 Cr2 C9 172.2(4)
C7 Cr2 C9 95.5(4)
C8 Cr2 Pb2 172.7(3)
C10 Cr2 Pb2 94.8(3)
C6 Cr2 Pb2 88.5(3)
C7 Cr2 Pb2 84.2(2)
C9 Cr2 Pb2 88.4(3)
C20 N1 C24 110.7(8)
C20 N1 C22 110.9(8)
C24 N1 C22 107.7(8)
C20 N1 C26 106.9(7)
C24 N1 C26 111.2(8)
C22 N1 C26 109.4(7)
C32 N2 C34 109.7(7)
C32 N2 C30 108.8(7)
C34 N2 C30 110.6(7)
C32 N2 C28 110.3(7)
C34 N2 C28 105.6(7)
C30 N2 C28 111.9(7)
O1 C1 Cr1 178.3(9)
O2 C2 Cr1 178.1(9)
O3 C3 Cr1 177.4(9)
O4 C4 Cr1 178.5(10)
O5 C5 Cr1 176.3(10)
O6 C6 Cr2 177.5(9)
O7 C7 Cr2 178.0(8)
O8 C8 Cr2 177.9(10)
O9 C9 Cr2 175.6(10)
O10 C10 Cr2 175.5(9)
O11 C11 Fe1 170.4(9)
O11 C11 Pb1 123.6(7)
Fe1 C11 Pb1 65.9(3)
O12 C12 Fe1 172.0(10)
O12 C12 Pb2 123.4(8)
Fe1 C12 Pb2 64.2(3)
O13 C13 Fe1 177.3(10)
O14 C14 Fe2 170.4(10)
O14 C14 Pb1 123.4(8)
Fe2 C14 Pb1 66.2(3)
O15 C15 Fe2 173.2(10)
O16 C16 Fe2 175.5(11)
O17 C17 Fe3 170.1(8)
O17 C17 Pb2 120.5(7)
Fe3 C17 Pb2 69.2(3)
O18 C18 Fe3 172.9(9)
O19 C19 Fe3 175.2(8)
N1 C20 C21 115.5(9)
N1 C20 H20A 108.9
C21 C20 H20A 107.0
N1 C20 H20B 109.6
C21 C20 H20B 106.3
H20A C20 H20B 109.5
C20 C21 H21A 110.4
C20 C21 H21B 108.7
H21A C21 H21B 109.5
C20 C21 H21C 109.3
H21A C21 H21C 109.5
H21B C21 H21C 109.5
C23 C22 N1 116.3(9)
C23 C22 H22A 107.6
N1 C22 H22A 108.4
C23 C22 H22B 106.1
N1 C22 H22B 108.8
H22A C22 H22B 109.5
C22 C23 H23A 110.5
C22 C23 H23B 108.2
H23A C23 H23B 109.5
C22 C23 H23C 109.7
H23A C23 H23C 109.5
H23B C23 H23C 109.5
N1 C24 C25 115.0(9)
N1 C24 H24A 110.1
C25 C24 H24A 107.0
N1 C24 H24B 108.0
C25 C24 H24B 107.2
H24A C24 H24B 109.5
C24 C25 H25A 110.2
C24 C25 H25B 109.2
H25A C25 H25B 109.5
C24 C25 H25C 109.0
H25A C25 H25C 109.5
H25B C25 H25C 109.5
C27 C26 N1 116.1(9)
C27 C26 H26A 105.3
N1 C26 H26A 109.2
C27 C26 H26B 107.6
N1 C26 H26B 109.0
H26A C26 H26B 109.5
C26 C27 H27A 110.9
C26 C27 H27B 109.9
H27A C27 H27B 109.5
C26 C27 H27C 107.6
H27A C27 H27C 109.5
H27B C27 H27C 109.5
C29 C28 N2 115.4(8)
C29 C28 H28A 106.9
N2 C28 H28A 109.3
C29 C28 H28B 106.2
N2 C28 H28B 109.4
H28A C28 H28B 109.5
C28 C29 H29A 110.2
C28 C29 H29B 108.8
H29A C29 H29B 109.5
C28 C29 H29C 109.4
H29A C29 H29C 109.5
H29B C29 H29C 109.5
C31 C30 N2 117.1(8)
C31 C30 H30A 105.9
N2 C30 H30A 109.5
C31 C30 H30B 105.4
N2 C30 H30B 109.2
H30A C30 H30B 109.5
C30 C31 H31A 110.0
C30 C31 H31B 108.9
H31A C31 H31B 109.5
C30 C31 H31C 109.5
H31A C31 H31C 109.5
H31B C31 H31C 109.5
C33 C32 N2 117.9(8)
C33 C32 H32A 105.6
N2 C32 H32A 108.6
C33 C32 H32B 105.9
N2 C32 H32B 109.2
H32A C32 H32B 109.5
C32 C33 H33A 110.0
C32 C33 H33B 109.4
H33A C33 H33B 109.5
C32 C33 H33C 109.0
H33A C33 H33C 109.5
H33B C33 H33C 109.5
C35 C34 N2 116.3(8)
C35 C34 H34A 106.4
N2 C34 H34A 109.7
C35 C34 H34B 105.8
N2 C34 H34B 108.9
H34A C34 H34B 109.5
C34 C35 H35A 109.9
C34 C35 H35B 109.0
H35A C35 H35B 109.5
C34 C35 H35C 109.6
H35A C35 H35C 109.5
H35B C35 H35C 109.5

loop_
_geom_bond_atom_site_label_1
_geom_bond_atom_site_label_2
_geom_bond_distance
Pb1 Fe2 2.6400(12)
Pb1 Fe1 2.6531(12)
Pb1 Fe3 2.6609(13)
Pb1 Cr1 2.6837(14)
Pb1 C14 2.806(10)
Pb1 C11 2.826(10)
Pb2 Fe1 2.6106(12)
Pb2 Fe2 2.6259(13)
Pb2 Cr2 2.6643(14)
Pb2 Fe3 2.6988(12)
Pb2 C17 2.754(10)
Pb2 C12 2.840(11)
Fe1 C12 1.755(11)
Fe1 C11 1.769(10)
Fe1 C13 1.808(11)
Fe1 Fe3 2.7536(17)
Fe1 Fe2 2.8594(19)
Fe2 C15 1.767(11)
Fe2 C16 1.771(12)
Fe2 C14 1.754(11)
Fe2 Fe3 2.7482(18)
Fe3 C18 1.773(10)
Fe3 C17 1.785(10)
Fe3 C19 1.775(10)
Cr1 C3 1.849(10)
Cr1 C2 1.892(10)
Cr1 C4 1.884(12)
Cr1 C5 1.893(11)
Cr1 C1 1.923(11)
Cr2 C8 1.831(10)
Cr2 C10 1.888(11)
Cr2 C6 1.889(11)
Cr2 C7 1.904(10)
Cr2 C9 1.916(11)
O1 C1 1.123(12)
O2 C2 1.135(11)
O3 C3 1.142(11)
O4 C4 1.146(13)
O5 C5 1.148(12)
O6 C6 1.148(12)
O7 C7 1.139(11)
O8 C8 1.154(11)
O9 C9 1.129(12)
O10 C10 1.158(11)
O11 C11 1.144(11)
O12 C12 1.154(12)
O13 C13 1.114(11)
O14 C14 1.148(12)
O15 C15 1.155(12)
O16 C16 1.148(13)
O17 C17 1.151(11)
O18 C18 1.158(11)
O19 C19 1.154(11)
N1 C20 1.490(13)
N1 C24 1.512(12)
N1 C22 1.544(12)
N1 C26 1.534(13)
N2 C32 1.517(11)
N2 C34 1.514(11)
N2 C30 1.519(11)
N2 C28 1.538(11)
C20 C21 1.504(14)
C20 H20A 0.9601
C20 H20B 0.9600
C21 H21A 0.9599
C21 H21B 0.9601
C21 H21C 0.9600
C22 C23 1.489(15)
C22 H22A 0.9600
C22 H22B 0.9600
C23 H23A 0.9599
C23 H23B 0.9600
C23 H23C 0.9600
C24 C25 1.574(15)
C24 H24A 0.9599
C24 H24B 0.9599
C25 H25A 0.9598
C25 H25B 0.9600
C25 H25C 0.9601
C26 C27 1.508(15)
C26 H26A 0.9599
C26 H26B 0.9600
C27 H27A 0.9600
C27 H27B 0.9601
C27 H27C 0.9600
C28 C29 1.509(14)
C28 H28A 0.9602
C28 H28B 0.9598
C29 H29A 0.9600
C29 H29B 0.9601
C29 H29C 0.9601
C30 C31 1.530(13)
C30 H30A 0.9600
C30 H30B 0.9600
C31 H31A 0.9601
C31 H31B 0.9599
C31 H31C 0.9600
C32 C33 1.485(14)
C32 H32A 0.9599
C32 H32B 0.9599
C33 H33A 0.9600
C33 H33B 0.9600
C33 H33C 0.9600
C34 C35 1.507(13)
C34 H34A 0.9598
C34 H34B 0.9600
C35 H35A 0.9600
C35 H35B 0.9600
C35 H35C 0.9601
